data_2101721
loop_
_publ_author_name
'Marsh, R. E.'

_publ_section_title
;
 The perils of <i>Cc</i> revisited
;
_journal_issue 2
_journal_name_full 'Acta Crystallographica Section B'
_journal_page_first 317
_journal_page_last 322
_journal_paper_doi 10.1107/S010876819601381X
_journal_volume 53
_journal_year 1997
_chemical_formula_moiety 'C14 H16 N2 O4 Cu, C5 H5 N'
_chemical_formula_sum 'C19 H21 Cu N3 O4'
_space_group_IT_number 15
_symmetry_cell_setting monoclinic
_symmetry_space_group_name_Hall '-C 2yc'
_symmetry_space_group_name_H-M 'C 1 2/c 1'
_audit_creation_method CSD-QUEST3D-V5
_cell_angle_alpha 90
_cell_angle_beta 116.6(5)
_cell_angle_gamma 90
_cell_formula_units_Z 4
_cell_length_a 17.22(2)
_cell_length_b 5.92(2)
_cell_length_c 22.14(2)
_cell_volume 2018(12)
_cod_data_source_file an0533.cif
_cod_data_source_block CSD_CIF_MIF_CUACPY01
_cod_depositor_comments
;

  Added moiety chemical formula from Marsh (1997) paper. The summary
  chemical formula is calculated from moiety formula using 'AdHocParser'
  (svn://www.crystallography.net/cod-tools/trunk/Formulae/AdHocParser.yp,
  revision 1441.)

  Removing 13 atoms which were symmetric equivalents of the atoms from
  the asymmetric unit.

  Andrius Merkys
  2013-11-06
;
_cod_original_sg_symbol_H-M 'C 2/c'
_cod_database_code 2101721

loop_
_symmetry_equiv_pos_as_xyz
x,y,z
-x,y,1/2-z
1/2+x,1/2+y,z
1/2-x,1/2+y,1/2-z
-x,-y,-z
x,-y,-1/2+z
-1/2-x,-1/2-y,-z
-1/2+x,-1/2-y,-1/2+z

loop_
_atom_site_label
_atom_site_fract_x
_atom_site_fract_y
_atom_site_fract_z
_atom_site_type_symbol
Cu1 .0 .3666 .25 Cu
N1 .1317 .3138 .2938 N
C1 .1806 .4710 .2850 C
C2 .2722 .4527 .3109 C
C3 .3064 .2735 .3482 C
C4 .2578 .1176 .3644 C
C5 .1697 .1360 .3330 C
C6 -.0121 .2082 .3656 C
C7 -.0156 .2536 .4323 C
O1 .0007 .3834 .3377 O
O2 -.0214 .0196 .3416 O
C8 -.1636 .2471 .5362 C
C9 -.2142 .4294 .5322 C
C10 -.2018 .0657 .5033 C

loop_
_atom_type_symbol
C
Cu
N
O
